data_7240627
loop_
_publ_author_name
'Landarani-Isfahani, Amir'
'Mohammadpoor-Baltork, Iraj'
'Mirkhani, Valiollah'
'Moghadam, Majid'
'Tangestaninejad, Shahram'
'Amiri Rudbari, Hadi'

_publ_section_title
;
 Palladium nanoparticles immobilized on a nano-silica triazine dendritic
 polymer: a recyclable and sustainable nanoreactor for C--S cross-coupling
;
_journal_issue 36
_journal_name_full 'RSC Advances'
_journal_page_first 21198
_journal_page_last 21205
_journal_paper_doi 10.1039/D0RA00719F
_journal_volume 10
_journal_year 2020
_chemical_formula_sum 'C19 H17 N S2'
_chemical_formula_weight 323.45
_space_group_crystal_system monoclinic
_space_group_IT_number 15
_space_group_name_Hall '-C 2yc'
_space_group_name_H-M_alt 'C 1 2/c 1'
_atom_sites_solution_hydrogens geom
_audit_creation_method SHELXL-2016/6
_audit_update_record
;
2020-05-02 deposited with the CCDC.	2020-05-21 downloaded from the CCDC.
;
_cell_angle_alpha 90
_cell_angle_beta 105.87(3)
_cell_angle_gamma 90
_cell_formula_units_Z 4
_cell_length_a 12.837(3)
_cell_length_b 8.8654(18)
_cell_length_c 15.322(3)
_cell_measurement_reflns_used 1615
_cell_measurement_temperature 298(2)
_cell_measurement_theta_max 31.59
_cell_measurement_theta_min 2.91
_cell_volume 1677.3(7)
_computing_cell_refinement 'X-AREA (Stoe & Cie, 2005)'
_computing_data_collection 'X-AREA (Stoe & Cie, 2005)'
_computing_data_reduction 'X-AREA (Stoe & Cie, 2005)'
_computing_structure_refinement 'SHELXL-2016/6 (Sheldrick, 2016)'
_computing_structure_solution 'SHELXTL (Sheldrick, 2008)'
_diffrn_ambient_temperature 298(2)
_diffrn_measured_fraction_theta_full 0.965
_diffrn_measured_fraction_theta_max 0.965
_diffrn_measurement_device_type 'Stoe IPDS-II'
_diffrn_measurement_method 'rotation method'
_diffrn_radiation_type MoK\a
_diffrn_radiation_wavelength 0.71073
_diffrn_reflns_av_R_equivalents 0.1340
_diffrn_reflns_av_unetI/netI 0.1364
_diffrn_reflns_Laue_measured_fraction_full 0.965
_diffrn_reflns_Laue_measured_fraction_max 0.965
_diffrn_reflns_limit_h_max 15
_diffrn_reflns_limit_h_min -15
_diffrn_reflns_limit_k_max 10
_diffrn_reflns_limit_k_min -10
_diffrn_reflns_limit_l_max 18
_diffrn_reflns_limit_l_min -18
_diffrn_reflns_number 3709
_diffrn_reflns_point_group_measured_fraction_full 0.965
_diffrn_reflns_point_group_measured_fraction_max 0.965
_diffrn_reflns_theta_full 24.999
_diffrn_reflns_theta_max 24.999
_diffrn_reflns_theta_min 2.764
_exptl_absorpt_coefficient_mu 0.313
_exptl_absorpt_correction_type none
_exptl_crystal_colour colorless
_exptl_crystal_density_diffrn 1.281
_exptl_crystal_description irregular
_exptl_crystal_F_000 680
_exptl_crystal_size_max 0.21
_exptl_crystal_size_mid 0.11
_exptl_crystal_size_min 0.09
_refine_diff_density_max 0.235
_refine_diff_density_min -0.271
_refine_diff_density_rms 0.063
_refine_ls_extinction_method none
_refine_ls_goodness_of_fit_ref 1.215
_refine_ls_hydrogen_treatment constr
_refine_ls_matrix_type full
_refine_ls_number_parameters 102
_refine_ls_number_reflns 1435
_refine_ls_number_restraints 0
_refine_ls_restrained_S_all 1.215
_refine_ls_R_factor_all 0.1915
_refine_ls_R_factor_gt 0.1168
_refine_ls_shift/su_max 0.000
_refine_ls_shift/su_mean 0.000
_refine_ls_structure_factor_coef Fsqd
_refine_ls_weighting_details 'w=1/[\s^2^(Fo^2^)+(0.0147P)^2^+5.5482P] where P=(Fo^2^+2Fc^2^)/3'
_refine_ls_weighting_scheme calc
_refine_ls_wR_factor_gt 0.1411
_refine_ls_wR_factor_ref 0.1602
_reflns_Friedel_coverage 0.000
_reflns_number_gt 825
_reflns_number_total 1435
_reflns_threshold_expression 'I > 2\s(I)'
_cod_data_source_file d0ra00719f2.cif
_cod_data_source_block shelx
_cod_depositor_comments 'Adding full bibliography for 7240627.cif.'
_cod_original_cell_volume 1677.2(6)
_cod_original_sg_symbol_H-M 'C 2/c'
_cod_database_code 7240627
_shelx_shelxl_version_number 2016/6
_shelx_space_group_comment
;
The symmetry employed for this shelxl refinement is uniquely defined
by the following loop, which should always be used as a source of
symmetry information in preference to the above space-group names.
They are only intended as comments.
;

loop_
_space_group_symop_operation_xyz
'x, y, z'
'-x, y, -z+1/2'
'x+1/2, y+1/2, z'
'-x+1/2, y+1/2, -z+1/2'
'-x, -y, -z'
'x, -y, z-1/2'
'-x+1/2, -y+1/2, -z'
'x+1/2, -y+1/2, z-1/2'

loop_
_atom_site_label
_atom_site_type_symbol
_atom_site_fract_x
_atom_site_fract_y
_atom_site_fract_z
_atom_site_U_iso_or_equiv
_atom_site_adp_type
_atom_site_occupancy
_atom_site_site_symmetry_order
_atom_site_calc_flag
_atom_site_refinement_flags_posn
_atom_site_refinement_flags_adp
_atom_site_refinement_flags_occupancy
_atom_site_disorder_assembly
_atom_site_disorder_group
S1 S 0.64837(16) 0.2349(2) 0.16799(16) 0.0509(6) Uani 1 1 d . . . . .
N1 N 0.500000 0.1922(8) 0.250000 0.035(2) Uani 1 2 d S T P . .
C4 C 0.7097(5) 0.1131(8) 0.1029(5) 0.0365(18) Uani 1 1 d . . . . .
C2 C 0.5683(5) -0.0416(8) 0.2098(5) 0.0423(18) Uani 1 1 d . . . . .
H2 H 0.614723 -0.092636 0.182864 0.051 Uiso 1 1 calc R U . . .
C3 C 0.5648(5) 0.1134(8) 0.2112(5) 0.0338(17) Uani 1 1 d . . . . .
C9 C 0.6646(6) 0.0951(8) 0.0126(5) 0.049(2) Uani 1 1 d . . . . .
H9 H 0.598521 0.140523 -0.015144 0.059 Uiso 1 1 calc R U . . .
C6 C 0.8578(5) -0.0408(8) 0.0914(6) 0.046(2) Uani 1 1 d . . . . .
H6 H 0.923412 -0.087668 0.118924 0.056 Uiso 1 1 calc R U . . .
C7 C 0.8138(6) -0.0585(8) 0.0000(5) 0.0428(19) Uani 1 1 d . . . . .
C10 C 0.8704(6) -0.1499(9) -0.0562(6) 0.068(3) Uani 1 1 d . . . . .
H10A H 0.946494 -0.128050 -0.037697 0.103 Uiso 1 1 calc R U . . .
H10B H 0.841369 -0.124638 -0.119120 0.103 Uiso 1 1 calc R U . . .
H10C H 0.859269 -0.255369 -0.047649 0.103 Uiso 1 1 calc R U . . .
C5 C 0.8078(5) 0.0453(8) 0.1452(5) 0.0464(19) Uani 1 1 d . . . . .
H5 H 0.839296 0.056590 0.207122 0.056 Uiso 1 1 calc R U . . .
C8 C 0.7159(6) 0.0100(9) -0.0384(5) 0.049(2) Uani 1 1 d . . . . .
H8 H 0.683632 -0.001407 -0.100222 0.059 Uiso 1 1 calc R U . . .
C1 C 0.500000 -0.1184(11) 0.250000 0.044(3) Uani 1 2 d S T P . .
H1 H 0.500000 -0.223336 0.250000 0.053 Uiso 1 2 calc R U P . .

loop_
_atom_site_aniso_label
_atom_site_aniso_U_11
_atom_site_aniso_U_22
_atom_site_aniso_U_33
_atom_site_aniso_U_23
_atom_site_aniso_U_13
_atom_site_aniso_U_12
S1 0.0635(11) 0.0370(11) 0.0683(13) -0.0090(12) 0.0451(10) -0.0087(12)
N1 0.042(5) 0.034(5) 0.031(5) 0.000 0.011(4) 0.000
C4 0.040(4) 0.040(4) 0.034(4) -0.006(4) 0.019(3) -0.002(4)
C2 0.045(4) 0.038(5) 0.051(5) -0.010(4) 0.025(4) -0.004(4)
C3 0.032(4) 0.047(5) 0.022(4) -0.009(3) 0.006(3) -0.007(3)
C9 0.045(4) 0.052(5) 0.051(5) 0.003(4) 0.011(4) 0.013(4)
C6 0.030(4) 0.050(5) 0.059(5) 0.011(5) 0.013(4) 0.014(4)
C7 0.050(5) 0.038(5) 0.050(5) 0.007(4) 0.029(4) 0.001(4)
C10 0.085(7) 0.061(6) 0.080(7) -0.011(5) 0.057(6) 0.000(5)
C5 0.040(4) 0.055(5) 0.040(5) 0.010(4) 0.005(3) -0.001(4)
C8 0.053(5) 0.060(6) 0.036(4) -0.007(4) 0.014(3) 0.008(4)
C1 0.050(6) 0.024(6) 0.057(8) 0.000 0.014(6) 0.000

loop_
_atom_type_symbol
_atom_type_description
_atom_type_scat_dispersion_real
_atom_type_scat_dispersion_imag
_atom_type_scat_source
C C 0.0033 0.0016 'International Tables Vol C Tables 4.2.6.8 and 6.1.1.4'
H H 0.0000 0.0000 'International Tables Vol C Tables 4.2.6.8 and 6.1.1.4'
N N 0.0061 0.0033 'International Tables Vol C Tables 4.2.6.8 and 6.1.1.4'
S S 0.1246 0.1234 'International Tables Vol C Tables 4.2.6.8 and 6.1.1.4'

loop_
_geom_angle_atom_site_label_1
_geom_angle_atom_site_label_2
_geom_angle_atom_site_label_3
_geom_angle
_geom_angle_site_symmetry_1
_geom_angle_site_symmetry_3
_geom_angle_publ_flag
C3 S1 C4 104.1(3) . . ?
C3 N1 C3 117.4(8) . 2_655 ?
C9 C4 C5 120.4(6) . . ?
C9 C4 S1 120.6(6) . . ?
C5 C4 S1 118.8(6) . . ?
C3 C2 C1 117.3(7) . . ?
C3 C2 H2 121.3 . . ?
C1 C2 H2 121.3 . . ?
N1 C3 C2 123.5(7) . . ?
N1 C3 S1 111.2(5) . . ?
C2 C3 S1 125.2(5) . . ?
C4 C9 C8 120.4(7) . . ?
C4 C9 H9 119.8 . . ?
C8 C9 H9 119.8 . . ?
C7 C6 C5 122.5(7) . . ?
C7 C6 H6 118.8 . . ?
C5 C6 H6 118.8 . . ?
C6 C7 C8 117.4(7) . . ?
C6 C7 C10 121.2(7) . . ?
C8 C7 C10 121.4(8) . . ?
C7 C10 H10A 109.5 . . ?
C7 C10 H10B 109.5 . . ?
H10A C10 H10B 109.5 . . ?
C7 C10 H10C 109.5 . . ?
H10A C10 H10C 109.5 . . ?
H10B C10 H10C 109.5 . . ?
C4 C5 C6 117.8(7) . . ?
C4 C5 H5 121.1 . . ?
C6 C5 H5 121.1 . . ?
C7 C8 C9 121.5(8) . . ?
C7 C8 H8 119.2 . . ?
C9 C8 H8 119.2 . . ?
C2 C1 C2 120.9(10) . 2_655 ?
C2 C1 H1 119.6 . . ?
C2 C1 H1 119.6 2_655 . ?

loop_
_geom_bond_atom_site_label_1
_geom_bond_atom_site_label_2
_geom_bond_distance
_geom_bond_site_symmetry_2
_geom_bond_publ_flag
S1 C3 1.771(7) . ?
S1 C4 1.792(6) . ?
N1 C3 1.343(7) . ?
N1 C3 1.344(7) 2_655 ?
C4 C9 1.355(10) . ?
C4 C5 1.385(9) . ?
C2 C3 1.376(9) . ?
C2 C1 1.381(8) . ?
C2 H2 0.9300 . ?
C9 C8 1.376(9) . ?
C9 H9 0.9300 . ?
C6 C7 1.369(11) . ?
C6 C5 1.401(10) . ?
C6 H6 0.9300 . ?
C7 C8 1.375(9) . ?
C7 C10 1.505(9) . ?
C10 H10A 0.9600 . ?
C10 H10B 0.9600 . ?
C10 H10C 0.9600 . ?
C5 H5 0.9300 . ?
C8 H8 0.9300 . ?
C1 H1 0.9300 . ?

loop_
_geom_torsion_atom_site_label_1
_geom_torsion_atom_site_label_2
_geom_torsion_atom_site_label_3
_geom_torsion_atom_site_label_4
_geom_torsion
_geom_torsion_site_symmetry_1
_geom_torsion_site_symmetry_2
_geom_torsion_site_symmetry_3
_geom_torsion_site_symmetry_4
_geom_torsion_publ_flag
C3 S1 C4 C9 93.6(7) . . . . ?
C3 S1 C4 C5 -90.6(6) . . . . ?
C3 N1 C3 C2 -0.4(6) 2_655 . . . ?
C3 N1 C3 S1 -177.5(5) 2_655 . . . ?
C1 C2 C3 N1 0.7(11) . . . . ?
C1 C2 C3 S1 177.4(4) . . . . ?
C4 S1 C3 N1 -170.3(4) . . . . ?
C4 S1 C3 C2 12.7(8) . . . . ?
C5 C4 C9 C8 -0.4(11) . . . . ?
S1 C4 C9 C8 175.3(6) . . . . ?
C5 C6 C7 C8 -1.1(11) . . . . ?
C5 C6 C7 C10 179.1(7) . . . . ?
C9 C4 C5 C6 0.2(11) . . . . ?
S1 C4 C5 C6 -175.6(5) . . . . ?
C7 C6 C5 C4 0.5(11) . . . . ?
C6 C7 C8 C9 1.0(11) . . . . ?
C10 C7 C8 C9 -179.2(7) . . . . ?
C4 C9 C8 C7 -0.2(12) . . . . ?
C3 C2 C1 C2 -0.3(5) . . . 2_655 ?
